data_4509251
loop_
_publ_author_name
'Ma, Lu-Fang'
'Wang, Yao-Yu'
'Wang, Li-Ya'
'Lu, Dan-Hua'
'Batten, Stuart. R.'
'Wang, Jian-Ge'

_publ_section_title
;
 Two Coordination Polymers Involving Triangular and Linear Trinuclear
 Co(II) Clusters Created Via In situ Ligand Synthesis
;
_journal_issue 5
_journal_name_full 'Crystal Growth &amp; Design'
_journal_page_first 2036
_journal_paper_doi 10.1021/cg801120y
_journal_volume 9
_journal_year 2009
_chemical_formula_sum 'C35 H42 Co2 N2 O12 S'
_chemical_formula_weight 832.63
_chemical_name_systematic
;

 ?

;
_space_group_IT_number 2
_symmetry_cell_setting triclinic
_symmetry_space_group_name_Hall '-P 1'
_symmetry_space_group_name_H-M 'P -1'
_atom_sites_solution_hydrogens geom
_atom_sites_solution_primary direct
_atom_sites_solution_secondary difmap
_audit_creation_method SHELXL-97
_cell_angle_alpha 101.1520(10)
_cell_angle_beta 100.3510(10)
_cell_angle_gamma 105.3040(10)
_cell_formula_units_Z 2
_cell_length_a 9.5384(5)
_cell_length_b 12.1759(6)
_cell_length_c 19.3130(13)
_cell_measurement_reflns_used 6556
_cell_measurement_temperature 291(2)
_cell_measurement_theta_max 27.76
_cell_measurement_theta_min 2.28
_cell_volume 2058.5(2)
_computing_cell_refinement 'Bruker SMART'
_computing_data_collection 'Bruker SMART'
_computing_data_reduction 'Bruker SAINT'
_computing_molecular_graphics 'Bruker SHELXTL'
_computing_publication_material 'Bruker SHELXTL'
_computing_structure_refinement 'SHELXL-97 (Sheldrick, 1997)'
_computing_structure_solution 'SHELXS-97 (Sheldrick, 1990)'
_diffrn_ambient_temperature 291(2)
_diffrn_measured_fraction_theta_full 0.994
_diffrn_measured_fraction_theta_max 0.994
_diffrn_measurement_device_type 'CCD area detector'
_diffrn_measurement_method 'phi and omega scans'
_diffrn_radiation_monochromator graphite
_diffrn_radiation_source 'fine-focus sealed tube'
_diffrn_radiation_type MoK\a
_diffrn_radiation_wavelength 0.71073
_diffrn_reflns_av_R_equivalents 0.0183
_diffrn_reflns_av_sigmaI/netI 0.0282
_diffrn_reflns_limit_h_max 11
_diffrn_reflns_limit_h_min -11
_diffrn_reflns_limit_k_max 14
_diffrn_reflns_limit_k_min -14
_diffrn_reflns_limit_l_max 23
_diffrn_reflns_limit_l_min -23
_diffrn_reflns_number 15934
_diffrn_reflns_theta_full 25.50
_diffrn_reflns_theta_max 25.50
_diffrn_reflns_theta_min 2.28
_exptl_absorpt_coefficient_mu 0.914
_exptl_absorpt_correction_T_max 0.8455
_exptl_absorpt_correction_T_min 0.7647
_exptl_absorpt_correction_type multi-scan
_exptl_absorpt_process_details SADABS
_exptl_crystal_colour red
_exptl_crystal_density_diffrn 1.343
_exptl_crystal_density_method 'not measured'
_exptl_crystal_description block
_exptl_crystal_F_000 864
_exptl_crystal_size_max 0.31
_exptl_crystal_size_mid 0.20
_exptl_crystal_size_min 0.19
_refine_diff_density_max 0.588
_refine_diff_density_min -0.507
_refine_diff_density_rms 0.073
_refine_ls_extinction_method none
_refine_ls_goodness_of_fit_ref 1.053
_refine_ls_hydrogen_treatment constr
_refine_ls_matrix_type full
_refine_ls_number_parameters 492
_refine_ls_number_reflns 7607
_refine_ls_number_restraints 142
_refine_ls_restrained_S_all 1.065
_refine_ls_R_factor_all 0.0487
_refine_ls_R_factor_gt 0.0406
_refine_ls_shift/su_max 0.001
_refine_ls_shift/su_mean 0.000
_refine_ls_structure_factor_coef Fsqd
_refine_ls_weighting_details 'calc w=1/[\s^2^(Fo^2^)+(0.0705P)^2^+1.4886P] where P=(Fo^2^+2Fc^2^)/3'
_refine_ls_weighting_scheme calc
_refine_ls_wR_factor_gt 0.1175
_refine_ls_wR_factor_ref 0.1237
_reflns_number_gt 6447
_reflns_number_total 7607
_reflns_threshold_expression >2sigma(I)
_cod_data_source_file cg801120ysup1.cif
_cod_data_source_block 2
_cod_depositor_comments
;
The following automatic conversions were performed:

'_symmetry_cell_setting' value 'Triclinic' changed to 'triclinic'
according to /home/saulius/struct/CIF-dictionaries/cif_core.dic
dictionary named 'cif_core.dic' version 2.4.2 from
2011-04-26.

'_exptl_absorpt_correction_type' value 'MULTI-SCAN'
changed to 'multi-scan' according to
/home/saulius/struct/CIF-dictionaries/cif_core.dic dictionary named
'cif_core.dic' version 2.4.2 from
2011-04-26.

'_refine_ls_hydrogen_treatment' value 'CONSTR' changed
to 'constr' according to
/home/saulius/struct/CIF-dictionaries/cif_core.dic dictionary named
'cif_core.dic' version 2.4.2 from 2011-04-26.

Automatic conversion script
Id: cif_fix_values 1891 2012-01-12 08:04:46Z andrius 
;
_cod_original_sg_symbol_H-M P-1
_cod_database_code 4509251

loop_
_symmetry_equiv_pos_as_xyz
'x, y, z'
'-x, -y, -z'

loop_
_atom_site_label
_atom_site_type_symbol
_atom_site_fract_x
_atom_site_fract_y
_atom_site_fract_z
_atom_site_U_iso_or_equiv
_atom_site_adp_type
_atom_site_occupancy
_atom_site_symmetry_multiplicity
_atom_site_calc_flag
_atom_site_refinement_flags
_atom_site_disorder_assembly
_atom_site_disorder_group
C10 C 0.7986(6) 0.7034(5) 0.7027(3) 0.0698(13) Uani 0.792(4) 1 d PDU A 1
H10A H 0.8471 0.7425 0.7528 0.105 Uiso 0.792(4) 1 calc PR A 1
H10B H 0.8705 0.6824 0.6781 0.105 Uiso 0.792(4) 1 calc PR A 1
H10C H 0.7198 0.6336 0.6998 0.105 Uiso 0.792(4) 1 calc PR A 1
C11 C 0.8639(6) 0.8971(4) 0.6744(3) 0.0714(14) Uani 0.792(4) 1 d PDU A 1
H11A H 0.8267 0.9544 0.6558 0.107 Uiso 0.792(4) 1 calc PR A 1
H11B H 0.9327 0.8763 0.6476 0.107 Uiso 0.792(4) 1 calc PR A 1
H11C H 0.9145 0.9297 0.7249 0.107 Uiso 0.792(4) 1 calc PR A 1
C12 C 0.6206(5) 0.8190(5) 0.7051(3) 0.0724(15) Uani 0.792(4) 1 d PDU A 1
H12A H 0.6700 0.8587 0.7550 0.109 Uiso 0.792(4) 1 calc PR A 1
H12B H 0.5427 0.7489 0.7029 0.109 Uiso 0.792(4) 1 calc PR A 1
H12C H 0.5778 0.8701 0.6823 0.109 Uiso 0.792(4) 1 calc PR A 1
C10' C 0.6503(17) 0.7078(14) 0.7097(9) 0.0698(13) Uani 0.208(4) 1 d PDU A 2
H10D H 0.6957 0.7403 0.7608 0.105 Uiso 0.208(4) 1 calc PR A 2
H10E H 0.6577 0.6300 0.6953 0.105 Uiso 0.208(4) 1 calc PR A 2
H10F H 0.5467 0.7042 0.7001 0.105 Uiso 0.208(4) 1 calc PR A 2
C11' C 0.8977(10) 0.8166(15) 0.6945(10) 0.0714(14) Uani 0.208(4) 1 d PDU A 2
H11D H 0.9265 0.8626 0.7441 0.107 Uiso 0.208(4) 1 calc PR A 2
H11E H 0.9487 0.8610 0.6654 0.107 Uiso 0.208(4) 1 calc PR A 2
H11F H 0.9242 0.7455 0.6923 0.107 Uiso 0.208(4) 1 calc PR A 2
C12' C 0.6858(18) 0.8999(11) 0.6794(10) 0.0724(15) Uani 0.208(4) 1 d PDU A 2
H12D H 0.5804 0.8809 0.6586 0.109 Uiso 0.208(4) 1 calc PR A 2
H12E H 0.7409 0.9551 0.6570 0.109 Uiso 0.208(4) 1 calc PR A 2
H12F H 0.7073 0.9340 0.7308 0.109 Uiso 0.208(4) 1 calc PR A 2
Co1 Co 1.00406(4) 0.57730(3) 0.353389(19) 0.02397(12) Uani 1 1 d . . .
Co2 Co 1.0000 0.5000 0.5000 0.02154(13) Uani 1 2 d S . .
Co3 Co 0.5000 0.0000 0.0000 0.03224(15) Uani 1 2 d S . .
S1 S 1.13855(11) 0.87699(11) 0.10920(6) 0.0663(3) Uani 1 1 d . . .
O1 O 0.93775(19) 0.63118(16) 0.44838(10) 0.0280(4) Uani 1 1 d . . .
O2 O 0.7602(2) 0.5980(2) 0.35074(11) 0.0382(5) Uani 1 1 d . . .
O3 O 0.2259(2) 0.59804(18) 0.38929(10) 0.0309(4) Uani 1 1 d . . .
O4 O 0.21250(19) 0.57840(17) 0.50110(10) 0.0297(4) Uani 1 1 d . . .
O5 O 0.8777(2) 0.41396(17) 0.27966(11) 0.0350(5) Uani 1 1 d . . .
O6 O 0.9574(2) 0.40996(17) 0.39196(10) 0.0316(4) Uani 1 1 d . . .
O7 O 0.5228(2) 0.04354(18) 0.10865(10) 0.0387(5) Uani 1 1 d . . .
O8 O 0.4924(3) -0.12700(19) 0.13928(12) 0.0470(6) Uani 1 1 d . . .
O9 O 0.6080(3) 0.1784(2) 0.00621(13) 0.0528(6) Uani 1 1 d . . .
H1W H 0.5984 0.1886 -0.0349 0.079 Uiso 1 1 d R . .
H2W H 0.6674 0.2357 0.0377 0.079 Uiso 1 1 d R . .
O10 O 0.8149(10) 0.3517(5) 0.1212(3) 0.251(5) Uani 1 1 d D . .
H10 H 0.8212 0.3631 0.1650 0.376 Uiso 1 1 calc R . .
O11 O 0.5593(12) 0.6604(10) 0.1433(8) 0.370(8) Uani 1 1 d . . .
H3W H 0.5385 0.7234 0.1407 0.555 Uiso 1 1 d R . .
H4W H 0.5385 0.6088 0.1670 0.555 Uiso 1 1 d R . .
O12 O 0.5042(14) 0.5366(19) 0.2048(9) 0.549(17) Uani 1 1 d . . .
H5W H 0.5368 0.4901 0.1746 0.823 Uiso 1 1 d R . .
H6W H 0.5725 0.5514 0.2439 0.823 Uiso 1 1 d R . .
N1 N 1.0430(3) 0.6883(2) 0.28540(13) 0.0322(5) Uani 1 1 d . . .
N2 N 0.7143(3) 0.9643(2) 0.02276(14) 0.0391(6) Uani 1 1 d . . .
C1 C 0.6983(3) 0.6463(2) 0.46540(15) 0.0244(5) Uani 1 1 d . . .
C2 C 0.5445(3) 0.6163(2) 0.43517(15) 0.0250(5) Uani 1 1 d . . .
H2 H 0.5052 0.5836 0.3855 0.030 Uiso 1 1 calc R . .
C3 C 0.4515(3) 0.6362(2) 0.48044(14) 0.0242(5) Uani 1 1 d . . .
C4 C 0.5126(3) 0.6897(2) 0.55453(15) 0.0296(6) Uani 1 1 d . . .
H4 H 0.4487 0.7020 0.5843 0.036 Uiso 1 1 calc R . .
C5 C 0.6663(3) 0.7253(3) 0.58521(15) 0.0312(6) Uani 1 1 d . A .
C6 C 0.7575(3) 0.6995(2) 0.53921(15) 0.0296(6) Uani 1 1 d . . .
H6 H 0.8600 0.7185 0.5585 0.036 Uiso 1 1 calc R . .
C7 C 0.8009(3) 0.6230(2) 0.41777(15) 0.0261(6) Uani 1 1 d . . .
C8 C 0.2840(3) 0.6006(2) 0.45416(14) 0.0244(5) Uani 1 1 d . . .
C9 C 0.7321(3) 0.7867(3) 0.66610(17) 0.0437(8) Uani 1 1 d DU . .
C13 C 0.7868(3) 0.2321(2) 0.31275(14) 0.0260(5) Uani 1 1 d . . .
C14 C 0.7057(3) 0.1696(2) 0.24271(15) 0.0285(6) Uani 1 1 d . . .
H14 H 0.7020 0.2071 0.2051 0.034 Uiso 1 1 calc R . .
C15 C 0.6301(3) 0.0503(2) 0.22933(15) 0.0288(6) Uani 1 1 d . . .
C16 C 0.6368(3) -0.0049(2) 0.28592(15) 0.0310(6) Uani 1 1 d . . .
H16 H 0.5894 -0.0854 0.2761 0.037 Uiso 1 1 calc R . .
C17 C 0.7133(3) 0.0579(2) 0.35733(15) 0.0285(6) Uani 1 1 d . . .
C18 C 0.7876(3) 0.1766(2) 0.36954(15) 0.0273(6) Uani 1 1 d . . .
H18 H 0.8392 0.2203 0.4166 0.033 Uiso 1 1 calc R . .
C19 C 0.8765(3) 0.3580(2) 0.32851(15) 0.0264(6) Uani 1 1 d . . .
C20 C 0.5412(3) -0.0182(3) 0.15331(15) 0.0327(6) Uani 1 1 d . . .
C21 C 0.7174(4) -0.0057(3) 0.41871(17) 0.0379(7) Uani 1 1 d . . .
C22 C 0.8225(5) -0.0800(4) 0.4106(3) 0.0732(13) Uani 1 1 d . . .
H22A H 0.7844 -0.1381 0.3648 0.110 Uiso 1 1 calc R . .
H22B H 0.8289 -0.1184 0.4495 0.110 Uiso 1 1 calc R . .
H22C H 0.9203 -0.0302 0.4124 0.110 Uiso 1 1 calc R . .
C23 C 0.5614(5) -0.0873(4) 0.4136(2) 0.0693(12) Uani 1 1 d . . .
H23A H 0.4916 -0.0431 0.4134 0.104 Uiso 1 1 calc R . .
H23B H 0.5644 -0.1209 0.4547 0.104 Uiso 1 1 calc R . .
H23C H 0.5302 -0.1491 0.3696 0.104 Uiso 1 1 calc R . .
C24 C 0.7733(5) 0.0819(4) 0.49444(19) 0.0664(12) Uani 1 1 d . . .
H24A H 0.8742 0.1301 0.5001 0.100 Uiso 1 1 calc R . .
H24B H 0.7709 0.0392 0.5313 0.100 Uiso 1 1 calc R . .
H24C H 0.7097 0.1309 0.4991 0.100 Uiso 1 1 calc R . .
C25 C 0.9354(4) 0.7203(3) 0.24800(19) 0.0459(8) Uani 1 1 d . . .
H25 H 0.8421 0.7020 0.2587 0.055 Uiso 1 1 calc R . .
C26 C 0.9549(4) 0.7789(4) 0.1944(2) 0.0509(9) Uani 1 1 d . . .
H26 H 0.8766 0.8000 0.1702 0.061 Uiso 1 1 calc R . .
C27 C 1.0923(3) 0.8058(3) 0.17702(18) 0.0410(7) Uani 1 1 d . . .
C28 C 1.2055(4) 0.7752(3) 0.2165(2) 0.0514(9) Uani 1 1 d . . .
H28 H 1.3001 0.7935 0.2071 0.062 Uiso 1 1 calc R . .
C29 C 1.1777(3) 0.7182(3) 0.26916(19) 0.0457(8) Uani 1 1 d . . .
H29 H 1.2556 0.6990 0.2953 0.055 Uiso 1 1 calc R . .
C30 C 0.9714(4) 0.9090(3) 0.07549(19) 0.0468(8) Uani 1 1 d . . .
C31 C 0.8549(5) 0.8288(4) 0.0215(3) 0.0666(11) Uani 1 1 d . . .
H31 H 0.8604 0.7546 0.0017 0.080 Uiso 1 1 calc R . .
C32 C 0.7294(4) 0.8606(3) -0.0029(2) 0.0590(10) Uani 1 1 d . . .
H32 H 0.6513 0.8058 -0.0395 0.071 Uiso 1 1 calc R . .
C33 C 0.8299(4) 1.0418(3) 0.0734(2) 0.0521(9) Uani 1 1 d . . .
H33 H 0.8231 1.1162 0.0917 0.062 Uiso 1 1 calc R . .
C34 C 0.9593(4) 1.0177(4) 0.1003(2) 0.0550(9) Uani 1 1 d . . .
H34 H 1.0378 1.0753 0.1351 0.066 Uiso 1 1 calc R . .
C35 C 0.9553(16) 0.4275(11) 0.1083(7) 0.356(13) Uani 1 1 d D . .
H35A H 0.9749 0.5078 0.1343 0.534 Uiso 1 1 calc R . .
H35B H 0.9424 0.4225 0.0572 0.534 Uiso 1 1 calc R . .
H35C H 1.0381 0.4007 0.1251 0.534 Uiso 1 1 calc R . .

loop_
_atom_site_aniso_label
_atom_site_aniso_U_11
_atom_site_aniso_U_22
_atom_site_aniso_U_33
_atom_site_aniso_U_23
_atom_site_aniso_U_13
_atom_site_aniso_U_12
C10 0.079(3) 0.090(3) 0.040(2) 0.011(2) 0.004(2) 0.036(2)
C11 0.068(3) 0.070(3) 0.051(3) -0.006(2) 0.003(2) 0.005(2)
C12 0.053(3) 0.110(4) 0.044(2) -0.016(2) 0.0080(19) 0.036(3)
C10' 0.079(3) 0.090(3) 0.040(2) 0.011(2) 0.004(2) 0.036(2)
C11' 0.068(3) 0.070(3) 0.051(3) -0.006(2) 0.003(2) 0.005(2)
C12' 0.053(3) 0.110(4) 0.044(2) -0.016(2) 0.0080(19) 0.036(3)
Co1 0.02006(19) 0.0291(2) 0.0245(2) 0.01090(15) 0.00674(14) 0.00669(14)
Co2 0.0151(2) 0.0288(3) 0.0205(3) 0.0079(2) 0.00530(18) 0.00466(19)
Co3 0.0338(3) 0.0341(3) 0.0231(3) 0.0055(2) -0.0006(2) 0.0072(2)
S1 0.0451(5) 0.1130(9) 0.0791(7) 0.0757(7) 0.0329(5) 0.0392(6)
O1 0.0180(9) 0.0344(10) 0.0367(11) 0.0139(8) 0.0104(8) 0.0107(8)
O2 0.0322(11) 0.0577(14) 0.0303(11) 0.0138(10) 0.0131(9) 0.0174(10)
O3 0.0207(9) 0.0465(12) 0.0297(10) 0.0179(9) 0.0071(8) 0.0108(8)
O4 0.0173(9) 0.0417(11) 0.0300(10) 0.0130(8) 0.0086(8) 0.0045(8)
O5 0.0385(11) 0.0317(10) 0.0330(11) 0.0133(9) 0.0062(9) 0.0058(9)
O6 0.0300(10) 0.0333(10) 0.0261(10) 0.0034(8) 0.0072(8) 0.0035(8)
O7 0.0466(12) 0.0388(11) 0.0243(10) 0.0058(9) 0.0021(9) 0.0084(10)
O8 0.0581(14) 0.0360(12) 0.0314(12) 0.0045(9) -0.0008(10) -0.0005(10)
O9 0.0635(16) 0.0409(13) 0.0382(13) 0.0086(10) -0.0009(11) 0.0000(11)
O10 0.388(11) 0.147(5) 0.083(3) -0.010(3) 0.052(5) -0.107(6)
O11 0.280(12) 0.326(13) 0.60(2) 0.171(14) 0.070(13) 0.230(11)
O12 0.269(15) 0.82(4) 0.48(2) 0.38(3) 0.044(14) -0.068(19)
N1 0.0264(12) 0.0371(13) 0.0364(13) 0.0180(11) 0.0085(10) 0.0086(10)
N2 0.0388(14) 0.0446(15) 0.0313(13) 0.0100(11) 0.0029(11) 0.0123(12)
C1 0.0186(12) 0.0259(13) 0.0338(14) 0.0126(11) 0.0099(11) 0.0093(10)
C2 0.0209(12) 0.0271(13) 0.0279(14) 0.0095(11) 0.0058(10) 0.0071(10)
C3 0.0174(12) 0.0277(13) 0.0315(14) 0.0135(11) 0.0080(10) 0.0080(10)
C4 0.0235(13) 0.0364(15) 0.0331(15) 0.0103(12) 0.0119(11) 0.0118(11)
C5 0.0251(13) 0.0375(15) 0.0306(15) 0.0058(12) 0.0060(11) 0.0117(12)
C6 0.0183(12) 0.0352(15) 0.0355(15) 0.0079(12) 0.0048(11) 0.0105(11)
C7 0.0234(13) 0.0257(13) 0.0337(15) 0.0135(11) 0.0113(11) 0.0082(10)
C8 0.0193(12) 0.0247(13) 0.0317(15) 0.0105(11) 0.0079(11) 0.0076(10)
C9 0.0330(15) 0.061(2) 0.0334(16) -0.0001(14) 0.0045(12) 0.0192(14)
C13 0.0242(13) 0.0272(13) 0.0266(14) 0.0062(11) 0.0072(11) 0.0076(11)
C14 0.0287(14) 0.0340(15) 0.0250(14) 0.0118(11) 0.0076(11) 0.0098(11)
C15 0.0268(13) 0.0307(14) 0.0258(14) 0.0051(11) 0.0044(11) 0.0066(11)
C16 0.0316(14) 0.0266(14) 0.0315(15) 0.0062(11) 0.0066(12) 0.0051(11)
C17 0.0282(14) 0.0319(14) 0.0279(14) 0.0118(11) 0.0076(11) 0.0096(11)
C18 0.0260(13) 0.0309(14) 0.0244(13) 0.0057(11) 0.0044(11) 0.0097(11)
C19 0.0233(13) 0.0292(14) 0.0291(14) 0.0079(11) 0.0095(11) 0.0094(11)
C20 0.0315(14) 0.0367(16) 0.0273(15) 0.0055(12) 0.0069(12) 0.0084(12)
C21 0.0439(17) 0.0360(16) 0.0345(16) 0.0185(13) 0.0066(13) 0.0086(13)
C22 0.088(3) 0.080(3) 0.080(3) 0.049(3) 0.025(2) 0.048(3)
C23 0.064(3) 0.075(3) 0.062(3) 0.041(2) 0.013(2) -0.005(2)
C24 0.099(3) 0.058(2) 0.0356(19) 0.0227(17) 0.009(2) 0.010(2)
C25 0.0355(17) 0.065(2) 0.055(2) 0.0391(18) 0.0211(15) 0.0228(16)
C26 0.0343(17) 0.078(3) 0.061(2) 0.047(2) 0.0179(16) 0.0268(17)
C27 0.0360(16) 0.0530(19) 0.0450(18) 0.0299(16) 0.0152(14) 0.0158(14)
C28 0.0286(16) 0.076(2) 0.065(2) 0.046(2) 0.0187(15) 0.0162(16)
C29 0.0252(15) 0.066(2) 0.056(2) 0.0403(18) 0.0095(14) 0.0122(14)
C30 0.0398(18) 0.072(2) 0.0457(19) 0.0390(18) 0.0163(15) 0.0243(17)
C31 0.055(2) 0.052(2) 0.097(3) 0.018(2) 0.015(2) 0.0269(19)
C32 0.046(2) 0.056(2) 0.063(2) -0.0036(19) 0.0009(18) 0.0180(17)
C33 0.0437(19) 0.052(2) 0.052(2) 0.0065(17) -0.0013(16) 0.0144(16)
C34 0.0431(19) 0.074(3) 0.043(2) 0.0141(18) -0.0012(15) 0.0176(18)
C35 0.51(3) 0.192(12) 0.191(11) -0.046(9) 0.175(15) -0.167(15)

loop_
_atom_type_symbol
_atom_type_description
_atom_type_scat_dispersion_real
_atom_type_scat_dispersion_imag
_atom_type_scat_source
C C 0.0033 0.0016 'International Tables Vol C Tables 4.2.6.8 and 6.1.1.4'
H H 0.0000 0.0000 'International Tables Vol C Tables 4.2.6.8 and 6.1.1.4'
N N 0.0061 0.0033 'International Tables Vol C Tables 4.2.6.8 and 6.1.1.4'
O O 0.0106 0.0060 'International Tables Vol C Tables 4.2.6.8 and 6.1.1.4'
S S 0.1246 0.1234 'International Tables Vol C Tables 4.2.6.8 and 6.1.1.4'
Co Co 0.3494 0.9721 'International Tables Vol C Tables 4.2.6.8 and 6.1.1.4'

loop_
_geom_angle_atom_site_label_1
_geom_angle_atom_site_label_2
_geom_angle_atom_site_label_3
_geom_angle
_geom_angle_site_symmetry_1
_geom_angle_site_symmetry_3
C9 C10 H10A 109.5 . .
C9 C10 H10B 109.5 . .
C9 C10 H10C 109.5 . .
C9 C11 H11A 109.5 . .
C9 C11 H11B 109.5 . .
C9 C11 H11C 109.5 . .
C9 C12 H12A 109.5 . .
C9 C12 H12B 109.5 . .
C9 C12 H12C 109.5 . .
C9 C10' H10D 109.5 . .
C9 C10' H10E 109.5 . .
H10D C10' H10E 109.5 . .
C9 C10' H10F 109.5 . .
H10D C10' H10F 109.5 . .
H10E C10' H10F 109.5 . .
C9 C11' H11D 109.5 . .
C9 C11' H11E 109.5 . .
H11D C11' H11E 109.5 . .
C9 C11' H11F 109.5 . .
H11D C11' H11F 109.5 . .
H11E C11' H11F 109.5 . .
C9 C12' H12D 109.5 . .
C9 C12' H12E 109.5 . .
H12D C12' H12E 109.5 . .
C9 C12' H12F 109.5 . .
H12D C12' H12F 109.5 . .
H12E C12' H12F 109.5 . .
O3 Co1 N1 93.09(8) 1_655 .
O3 Co1 O1 103.88(7) 1_655 .
N1 Co1 O1 120.27(9) . .
O3 Co1 O5 115.06(8) 1_655 .
N1 Co1 O5 102.73(9) . .
O1 Co1 O5 119.25(8) . .
O3 Co1 O6 87.06(7) 1_655 .
N1 Co1 O6 159.95(9) . .
O1 Co1 O6 78.94(7) . .
O5 Co1 O6 59.61(7) . .
O3 Co1 O2 160.50(8) 1_655 .
N1 Co1 O2 91.38(8) . .
O1 Co1 O2 57.86(7) . .
O5 Co1 O2 82.32(8) . .
O6 Co1 O2 95.15(7) . .
O4 Co2 O4 180.0 2_666 1_655
O4 Co2 O6 91.04(7) 2_666 2_766
O4 Co2 O6 88.96(8) 1_655 2_766
O4 Co2 O6 88.96(8) 2_666 .
O4 Co2 O6 91.04(7) 1_655 .
O6 Co2 O6 180.0 2_766 .
O4 Co2 O1 88.19(7) 2_666 2_766
O4 Co2 O1 91.81(7) 1_655 2_766
O6 Co2 O1 81.03(7) 2_766 2_766
O6 Co2 O1 98.97(7) . 2_766
O4 Co2 O1 91.81(7) 2_666 .
O4 Co2 O1 88.19(7) 1_655 .
O6 Co2 O1 98.97(7) 2_766 .
O6 Co2 O1 81.03(7) . .
O1 Co2 O1 179.998(1) 2_766 .
O7 Co3 O7 180.0 . 2_655
O7 Co3 O9 89.04(9) . .
O7 Co3 O9 90.96(9) 2_655 .
O7 Co3 O9 90.96(9) . 2_655
O7 Co3 O9 89.04(9) 2_655 2_655
O9 Co3 O9 180.0 . 2_655
O7 Co3 N2 87.16(9) . 1_545
O7 Co3 N2 92.84(9) 2_655 1_545
O9 Co3 N2 91.73(10) . 1_545
O9 Co3 N2 88.27(10) 2_655 1_545
O7 Co3 N2 92.84(9) . 2_665
O7 Co3 N2 87.16(9) 2_655 2_665
O9 Co3 N2 88.27(10) . 2_665
O9 Co3 N2 91.73(10) 2_655 2_665
N2 Co3 N2 180.0 1_545 2_665
C27 S1 C30 102.71(15) . .
C7 O1 Co1 97.57(16) . .
C7 O1 Co2 124.29(16) . .
Co1 O1 Co2 94.94(7) . .
C7 O2 Co1 85.20(16) . .
C8 O3 Co1 122.49(16) . 1_455
C8 O4 Co2 135.86(17) . 1_455
C19 O5 Co1 93.85(16) . .
C19 O6 Co2 155.16(18) . .
C19 O6 Co1 86.88(16) . .
Co2 O6 Co1 93.22(7) . .
C20 O7 Co3 128.28(19) . .
Co3 O9 H1W 109.5 . .
Co3 O9 H2W 136.2 . .
H1W O9 H2W 113.3 . .
C35 O10 H10 109.5 . .
H3W O11 H4W 135.7 . .
H4W O12 H5W 84.8 . .
H4W O12 H6W 112.2 . .
H5W O12 H6W 99.7 . .
C25 N1 C29 116.3(3) . .
C25 N1 Co1 123.3(2) . .
C29 N1 Co1 119.74(19) . .
C32 N2 C33 116.5(3) . .
C32 N2 Co3 122.7(2) . 1_565
C33 N2 Co3 119.9(2) . 1_565
C6 C1 C2 120.4(2) . .
C6 C1 C7 119.6(2) . .
C2 C1 C7 120.0(2) . .
C3 C2 C1 119.0(2) . .
C3 C2 H2 120.5 . .
C1 C2 H2 120.5 . .
C2 C3 C4 120.0(2) . .
C2 C3 C8 123.1(2) . .
C4 C3 C8 116.9(2) . .
C5 C4 C3 122.0(2) . .
C5 C4 H4 119.0 . .
C3 C4 H4 119.0 . .
C4 C5 C6 117.0(3) . .
C4 C5 C9 121.5(2) . .
C6 C5 C9 121.5(2) . .
C1 C6 C5 121.5(2) . .
C1 C6 H6 119.3 . .
C5 C6 H6 119.3 . .
O2 C7 O1 119.2(2) . .
O2 C7 C1 122.1(2) . .
O1 C7 C1 118.7(2) . .
O4 C8 O3 125.2(2) . .
O4 C8 C3 115.1(2) . .
O3 C8 C3 119.6(2) . .
C11' C9 C12 128.3(8) . .
C11' C9 C5 117.4(7) . .
C12 C9 C5 114.0(3) . .
C11' C9 C11 47.3(7) . .
C12 C9 C11 110.0(3) . .
C5 C9 C11 109.2(3) . .
C11' C9 C10' 109.3(6) . .
C12 C9 C10' 57.7(7) . .
C5 C9 C10' 107.6(7) . .
C11 C9 C10' 142.9(7) . .
C11' C9 C12' 109.7(7) . .
C12 C9 C12' 48.7(7) . .
C5 C9 C12' 106.1(7) . .
C11 C9 C12' 68.1(7) . .
C10' C9 C12' 106.2(6) . .
C11' C9 C10 59.4(7) . .
C12 C9 C10 108.9(3) . .
C5 C9 C10 108.1(3) . .
C11 C9 C10 106.4(3) . .
C10' C9 C10 56.4(6) . .
C12' C9 C10 145.1(7) . .
C14 C13 C18 120.2(2) . .
C14 C13 C19 121.0(2) . .
C18 C13 C19 118.9(2) . .
C13 C14 C15 119.3(2) . .
C13 C14 H14 120.4 . .
C15 C14 H14 120.4 . .
C16 C15 C14 119.9(2) . .
C16 C15 C20 120.6(2) . .
C14 C15 C20 119.6(2) . .
C15 C16 C17 121.5(3) . .
C15 C16 H16 119.2 . .
C17 C16 H16 119.2 . .
C18 C17 C16 117.7(2) . .
C18 C17 C21 122.1(2) . .
C16 C17 C21 120.2(2) . .
C17 C18 C13 121.4(2) . .
C17 C18 H18 119.3 . .
C13 C18 H18 119.3 . .
O6 C19 O5 118.9(2) . .
O6 C19 C13 119.2(2) . .
O5 C19 C13 121.8(2) . .
O8 C20 O7 125.5(3) . .
O8 C20 C15 119.3(3) . .
O7 C20 C15 115.2(3) . .
C22 C21 C23 108.5(3) . .
C22 C21 C17 108.4(3) . .
C23 C21 C17 110.7(3) . .
C22 C21 C24 109.2(3) . .
C23 C21 C24 108.2(3) . .
C17 C21 C24 111.8(3) . .
C21 C22 H22A 109.5 . .
C21 C22 H22B 109.5 . .
H22A C22 H22B 109.5 . .
C21 C22 H22C 109.5 . .
H22A C22 H22C 109.5 . .
H22B C22 H22C 109.5 . .
C21 C23 H23A 109.5 . .
C21 C23 H23B 109.5 . .
H23A C23 H23B 109.5 . .
C21 C23 H23C 109.5 . .
H23A C23 H23C 109.5 . .
H23B C23 H23C 109.5 . .
C21 C24 H24A 109.5 . .
C21 C24 H24B 109.5 . .
H24A C24 H24B 109.5 . .
C21 C24 H24C 109.5 . .
H24A C24 H24C 109.5 . .
H24B C24 H24C 109.5 . .
N1 C25 C26 123.7(3) . .
N1 C25 H25 118.2 . .
C26 C25 H25 118.2 . .
C25 C26 C27 119.2(3) . .
C25 C26 H26 120.4 . .
C27 C26 H26 120.4 . .
C28 C27 C26 117.6(3) . .
C28 C27 S1 116.2(2) . .
C26 C27 S1 126.2(2) . .
C29 C28 C27 119.7(3) . .
C29 C28 H28 120.2 . .
C27 C28 H28 120.2 . .
N1 C29 C28 123.5(3) . .
N1 C29 H29 118.3 . .
C28 C29 H29 118.3 . .
C34 C30 C31 117.9(3) . .
C34 C30 S1 120.0(3) . .
C31 C30 S1 122.0(3) . .
C30 C31 C32 118.8(4) . .
C30 C31 H31 120.6 . .
C32 C31 H31 120.6 . .
N2 C32 C31 123.7(4) . .
N2 C32 H32 118.2 . .
C31 C32 H32 118.2 . .
N2 C33 C34 123.5(4) . .
N2 C33 H33 118.3 . .
C34 C33 H33 118.3 . .
C30 C34 C33 119.5(3) . .
C30 C34 H34 120.2 . .
C33 C34 H34 120.2 . .
O10 C35 H35A 109.5 . .
O10 C35 H35B 109.5 . .
H35A C35 H35B 109.5 . .
O10 C35 H35C 109.5 . .
H35A C35 H35C 109.5 . .
H35B C35 H35C 109.5 . .

loop_
_geom_bond_atom_site_label_1
_geom_bond_atom_site_label_2
_geom_bond_distance
_geom_bond_site_symmetry_2
C10 C9 1.544(5) .
C10 H10A 0.9600 .
C10 H10B 0.9600 .
C10 H10C 0.9600 .
C11 C9 1.539(5) .
C11 H11A 0.9600 .
C11 H11B 0.9600 .
C11 H11C 0.9600 .
C12 C9 1.498(5) .
C12 H12A 0.9600 .
C12 H12B 0.9600 .
C12 H12C 0.9600 .
C10' C9 1.547(8) .
C10' H10D 0.9600 .
C10' H10E 0.9600 .
C10' H10F 0.9600 .
C11' C9 1.496(8) .
C11' H11D 0.9600 .
C11' H11E 0.9600 .
C11' H11F 0.9600 .
C12' C9 1.545(8) .
C12' H12D 0.9600 .
C12' H12E 0.9600 .
C12' H12F 0.9600 .
Co1 O3 2.0355(18) 1_655
Co1 N1 2.070(2) .
Co1 O1 2.0896(19) .
Co1 O5 2.111(2) .
Co1 O6 2.265(2) .
Co1 O2 2.398(2) .
Co2 O4 1.9938(17) 2_666
Co2 O4 1.9938(17) 1_655
Co2 O6 2.0728(18) 2_766
Co2 O6 2.0728(18) .
Co2 O1 2.1911(18) 2_766
Co2 O1 2.1912(18) .
Co3 O7 2.019(2) .
Co3 O7 2.019(2) 2_655
Co3 O9 2.114(2) .
Co3 O9 2.114(2) 2_655
Co3 N2 2.186(3) 1_545
Co3 N2 2.186(3) 2_665
S1 C27 1.763(3) .
S1 C30 1.781(3) .
O1 C7 1.302(3) .
O2 C7 1.234(3) .
O3 C8 1.266(3) .
O3 Co1 2.0354(18) 1_455
O4 C8 1.257(3) .
O4 Co2 1.9938(17) 1_455
O5 C19 1.266(3) .
O6 C19 1.265(3) .
O7 C20 1.267(4) .
O8 C20 1.239(4) .
O9 H1W 0.8200 .
O9 H2W 0.8255 .
O10 C35 1.505(8) .
O10 H10 0.8200 .
O11 H3W 0.8494 .
O11 H4W 0.8494 .
O12 H4W 1.2637 .
O12 H5W 0.8874 .
O12 H6W 0.8585 .
N1 C25 1.334(4) .
N1 C29 1.350(4) .
N2 C32 1.319(5) .
N2 C33 1.330(4) .
N2 Co3 2.186(3) 1_565
C1 C6 1.390(4) .
C1 C2 1.398(4) .
C1 C7 1.502(4) .
C2 C3 1.385(4) .
C2 H2 0.9300 .
C3 C4 1.397(4) .
C3 C8 1.502(3) .
C4 C5 1.393(4) .
C4 H4 0.9300 .
C5 C6 1.399(4) .
C5 C9 1.530(4) .
C6 H6 0.9300 .
C13 C14 1.387(4) .
C13 C18 1.395(4) .
C13 C19 1.486(4) .
C14 C15 1.390(4) .
C14 H14 0.9300 .
C15 C16 1.390(4) .
C15 C20 1.508(4) .
C16 C17 1.398(4) .
C16 H16 0.9300 .
C17 C18 1.384(4) .
C17 C21 1.536(4) .
C18 H18 0.9300 .
C21 C22 1.526(5) .
C21 C23 1.530(5) .
C21 C24 1.542(5) .
C22 H22A 0.9600 .
C22 H22B 0.9600 .
C22 H22C 0.9600 .
C23 H23A 0.9600 .
C23 H23B 0.9600 .
C23 H23C 0.9600 .
C24 H24A 0.9600 .
C24 H24B 0.9600 .
C24 H24C 0.9600 .
C25 C26 1.378(4) .
C25 H25 0.9300 .
C26 C27 1.382(4) .
C26 H26 0.9300 .
C27 C28 1.382(4) .
C28 C29 1.364(4) .
C28 H28 0.9300 .
C29 H29 0.9300 .
C30 C34 1.359(5) .
C30 C31 1.376(6) .
C31 C32 1.385(5) .
C31 H31 0.9300 .
C32 H32 0.9300 .
C33 C34 1.378(5) .
C33 H33 0.9300 .
C34 H34 0.9300 .
C35 H35A 0.9600 .
C35 H35B 0.9600 .
C35 H35C 0.9600 .

loop_
_geom_hbond_atom_site_label_D
_geom_hbond_atom_site_label_H
_geom_hbond_atom_site_label_A
_geom_hbond_distance_DH
_geom_hbond_distance_HA
_geom_hbond_distance_DA
_geom_hbond_angle_DHA
_geom_hbond_site_symmetry_A
O11 H4W O12 0.85 1.26 2.112(17) 176.3 .
O11 H3W O8 0.85 1.99 2.837(9) 177.7 1_565
O10 H10 O5 0.82 2.11 2.917(5) 169.3 .
O9 H2W O10 0.83 1.96 2.773(6) 170.3 .
O9 H1W O8 0.82 1.95 2.691(3) 149.0 2_655

loop_
_geom_torsion_atom_site_label_1
_geom_torsion_atom_site_label_2
_geom_torsion_atom_site_label_3
_geom_torsion_atom_site_label_4
_geom_torsion
_geom_torsion_site_symmetry_1
O3 Co1 O1 C7 175.09(15) 1_655
N1 Co1 O1 C7 73.06(17) .
O5 Co1 O1 C7 -55.22(17) .
O6 Co1 O1 C7 -100.78(15) .
O2 Co1 O1 C7 2.57(14) .
O3 Co1 O1 Co2 -59.32(8) 1_655
N1 Co1 O1 Co2 -161.35(8) .
O5 Co1 O1 Co2 70.37(9) .
O6 Co1 O1 Co2 24.82(7) .
O2 Co1 O1 Co2 128.16(10) .
O4 Co2 O1 C7 -13.1(2) 2_666
O4 Co2 O1 C7 166.9(2) 1_655
O6 Co2 O1 C7 -104.5(2) 2_766
O6 Co2 O1 C7 75.5(2) .
O1 Co2 O1 C7 117(11) 2_766
O4 Co2 O1 Co1 -115.78(8) 2_666
O4 Co2 O1 Co1 64.22(8) 1_655
O6 Co2 O1 Co1 152.89(7) 2_766
O6 Co2 O1 Co1 -27.11(7) .
O1 Co2 O1 Co1 14(11) 2_766
O3 Co1 O2 C7 -24.9(3) 1_655
N1 Co1 O2 C7 -128.18(17) .
O1 Co1 O2 C7 -2.69(15) .
O5 Co1 O2 C7 129.16(17) .
O6 Co1 O2 C7 70.80(16) .
O3 Co1 O5 C19 75.06(17) 1_655
N1 Co1 O5 C19 174.65(16) .
O1 Co1 O5 C19 -49.38(17) .
O6 Co1 O5 C19 4.93(14) .
O2 Co1 O5 C19 -95.67(16) .
O4 Co2 O6 C19 27.3(4) 2_666
O4 Co2 O6 C19 -152.7(4) 1_655
O6 Co2 O6 C19 145(11) 2_766
O1 Co2 O6 C19 115.3(4) 2_766
O1 Co2 O6 C19 -64.7(4) .
O4 Co2 O6 Co1 116.80(8) 2_666
O4 Co2 O6 Co1 -63.20(8) 1_655
O6 Co2 O6 Co1 -125(11) 2_766
O1 Co2 O6 Co1 -155.20(6) 2_766
O1 Co2 O6 Co1 24.80(6) .
O3 Co1 O6 C19 -126.38(15) 1_655
N1 Co1 O6 C19 -35.4(3) .
O1 Co1 O6 C19 128.85(15) .
O5 Co1 O6 C19 -4.93(14) .
O2 Co1 O6 C19 73.04(15) .
O3 Co1 O6 Co2 78.49(8) 1_655
N1 Co1 O6 Co2 169.4(2) .
O1 Co1 O6 Co2 -26.28(7) .
O5 Co1 O6 Co2 -160.06(11) .
O2 Co1 O6 Co2 -82.09(8) .
O7 Co3 O7 C20 160.7(16) 2_655
O9 Co3 O7 C20 -147.9(3) .
O9 Co3 O7 C20 32.1(3) 2_655
N2 Co3 O7 C20 -56.1(2) 1_545
N2 Co3 O7 C20 123.9(2) 2_665
O3 Co1 N1 C25 -174.5(3) 1_655
O1 Co1 N1 C25 -66.5(3) .
O5 Co1 N1 C25 68.9(3) .
O6 Co1 N1 C25 95.6(3) .
O2 Co1 N1 C25 -13.5(3) .
O3 Co1 N1 C29 15.0(3) 1_655
O1 Co1 N1 C29 123.0(2) .
O5 Co1 N1 C29 -101.6(3) .
O6 Co1 N1 C29 -74.9(4) .
O2 Co1 N1 C29 176.0(3) .
C6 C1 C2 C3 -2.6(4) .
C7 C1 C2 C3 178.6(2) .
C1 C2 C3 C4 2.6(4) .
C1 C2 C3 C8 -176.2(2) .
C2 C3 C4 C5 0.4(4) .
C8 C3 C4 C5 179.3(3) .
C3 C4 C5 C6 -3.3(4) .
C3 C4 C5 C9 178.4(3) .
C2 C1 C6 C5 -0.3(4) .
C7 C1 C6 C5 178.5(2) .
C4 C5 C6 C1 3.2(4) .
C9 C5 C6 C1 -178.5(3) .
Co1 O2 C7 O1 4.2(2) .
Co1 O2 C7 C1 -176.8(2) .
Co1 O1 C7 O2 -4.8(3) .
Co2 O1 C7 O2 -106.1(2) .
Co1 O1 C7 C1 176.09(19) .
Co2 O1 C7 C1 74.8(3) .
C6 C1 C7 O2 -165.4(3) .
C2 C1 C7 O2 13.4(4) .
C6 C1 C7 O1 13.6(4) .
C2 C1 C7 O1 -167.5(2) .
Co2 O4 C8 O3 16.3(4) 1_455
Co2 O4 C8 C3 -165.62(18) 1_455
Co1 O3 C8 O4 8.2(4) 1_455
Co1 O3 C8 C3 -169.80(17) 1_455
C2 C3 C8 O4 151.7(3) .
C4 C3 C8 O4 -27.1(3) .
C2 C3 C8 O3 -30.1(4) .
C4 C3 C8 O3 151.1(3) .
C4 C5 C9 C11' 177.4(8) .
C6 C5 C9 C11' -0.9(8) .
C4 C5 C9 C12 -8.1(5) .
C6 C5 C9 C12 173.6(4) .
C4 C5 C9 C11 -131.5(4) .
C6 C5 C9 C11 50.2(4) .
C4 C5 C9 C10' 53.6(7) .
C6 C5 C9 C10' -124.6(7) .
C4 C5 C9 C12' -59.6(7) .
C6 C5 C9 C12' 122.2(7) .
C4 C5 C9 C10 113.1(4) .
C6 C5 C9 C10 -65.1(4) .
C18 C13 C14 C15 -2.3(4) .
C19 C13 C14 C15 176.3(2) .
C13 C14 C15 C16 -0.2(4) .
C13 C14 C15 C20 179.8(2) .
C14 C15 C16 C17 2.7(4) .
C20 C15 C16 C17 -177.3(3) .
C15 C16 C17 C18 -2.5(4) .
C15 C16 C17 C21 179.5(3) .
C16 C17 C18 C13 -0.1(4) .
C21 C17 C18 C13 177.9(3) .
C14 C13 C18 C17 2.5(4) .
C19 C13 C18 C17 -176.2(2) .
Co2 O6 C19 O5 99.1(4) .
Co1 O6 C19 O5 8.1(2) .
Co2 O6 C19 C13 -83.0(5) .
Co1 O6 C19 C13 -173.9(2) .
Co1 O5 C19 O6 -8.7(3) .
Co1 O5 C19 C13 173.3(2) .
C14 C13 C19 O6 -175.1(2) .
C18 C13 C19 O6 3.6(4) .
C14 C13 C19 O5 2.9(4) .
C18 C13 C19 O5 -178.4(2) .
Co3 O7 C20 O8 -30.4(4) .
Co3 O7 C20 C15 149.9(2) .
C16 C15 C20 O8 -10.5(4) .
C14 C15 C20 O8 169.5(3) .
C16 C15 C20 O7 169.2(3) .
C14 C15 C20 O7 -10.8(4) .
C18 C17 C21 C22 -104.7(4) .
C16 C17 C21 C22 73.2(4) .
C18 C17 C21 C23 136.4(3) .
C16 C17 C21 C23 -45.7(4) .
C18 C17 C21 C24 15.7(4) .
C16 C17 C21 C24 -166.4(3) .
C29 N1 C25 C26 1.1(5) .
Co1 N1 C25 C26 -169.6(3) .
N1 C25 C26 C27 0.7(6) .
C25 C26 C27 C28 -2.0(6) .
C25 C26 C27 S1 178.5(3) .
C30 S1 C27 C28 -176.6(3) .
C30 S1 C27 C26 2.9(4) .
C26 C27 C28 C29 1.5(6) .
S1 C27 C28 C29 -179.0(3) .
C25 N1 C29 C28 -1.7(6) .
Co1 N1 C29 C28 169.4(3) .
C27 C28 C29 N1 0.4(6) .
C27 S1 C30 C34 97.6(3) .
C27 S1 C30 C31 -86.1(4) .
C34 C30 C31 C32 -2.5(6) .
S1 C30 C31 C32 -178.9(3) .
C33 N2 C32 C31 1.9(6) .
Co3 N2 C32 C31 -167.1(3) 1_565
C30 C31 C32 N2 0.0(7) .
C32 N2 C33 C34 -1.4(6) .
Co3 N2 C33 C34 168.0(3) 1_565
C31 C30 C34 C33 3.0(6) .
S1 C30 C34 C33 179.5(3) .
N2 C33 C34 C30 -1.1(6) .
